data_2002985
loop_
_publ_author_name
'K\'alm\'an, A.'
'Argay, Gy.'

_publ_section_title
;Topological Description of Pseudosymmetries in
 <i>trans</i>-2,3,4,5,5a,6,7,8,9,9a-Decahydro-2-methyl-4-phenylaminocarbonylbenzo[<i>f</i>][1,4]oxazepin-3-one
 and Other Structures which Crystallize in Space Group <i>P</i>-1 with
 <i>Z</i> = 8
;
_journal_issue 6
_journal_name_full 'Acta Crystallographica Section B'
_journal_page_first 877
_journal_page_last 888
_journal_paper_doi 10.1107/S0108768198005114
_journal_volume 54
_journal_year 1998
_chemical_formula_sum 'C17 H22 N2 O3'
_chemical_formula_weight 302.37
_chemical_name_systematic
;
 ?
;
_space_group_IT_number 2
_symmetry_cell_setting triclinic
_symmetry_space_group_name_Hall '-P 1'
_symmetry_space_group_name_H-M 'P -1'
_audit_creation_method SHELXL
_cell_angle_alpha 83.15(2)
_cell_angle_beta 83.41(2)
_cell_angle_gamma 68.48(2)
_cell_formula_units_Z 8
_cell_length_a 10.500(4)
_cell_length_b 11.617(3)
_cell_length_c 28.622(3)
_cell_measurement_reflns_used 25
_cell_measurement_temperature 293(2)
_cell_measurement_theta_max 18.64
_cell_measurement_theta_min 14.71
_cell_volume 3215.2(16)
_computing_cell_refinement 'CAD4 EXPRESS'
_computing_data_collection 'CAD4 EXPRESS'
_computing_data_reduction 'XCAD4 (Harms, 1996)'
_computing_structure_refinement 'SHELXL-93 (Sheldrick, 1993)'
_computing_structure_solution 'SHELXS-86 (Sheldrick, 1990)'
_diffrn_ambient_temperature 293(2)
_diffrn_measurement_device 'Enraf Nonius CAD4'
_diffrn_measurement_method \w-\q
_diffrn_radiation_monochromator graphite
_diffrn_radiation_source 'fine-focus sealed tube'
_diffrn_radiation_type CuK\a
_diffrn_radiation_wavelength 1.54180
_diffrn_reflns_av_R_equivalents 0.0115
_diffrn_reflns_av_sigmaI/netI 0.0521
_diffrn_reflns_limit_h_max 13
_diffrn_reflns_limit_h_min 0
_diffrn_reflns_limit_k_max 14
_diffrn_reflns_limit_k_min -13
_diffrn_reflns_limit_l_max 35
_diffrn_reflns_limit_l_min -35
_diffrn_reflns_number 14504
_diffrn_reflns_theta_max 75.87
_diffrn_reflns_theta_min 3.12
_diffrn_standards_decay_% 1
_diffrn_standards_interval_time 60
_diffrn_standards_number 3
_exptl_absorpt_coefficient_mu 0.697
_exptl_absorpt_correction_T_max 1.000
_exptl_absorpt_correction_T_min 0.854
_exptl_absorpt_correction_type psi-scan
_exptl_crystal_colour colourless
_exptl_crystal_density_diffrn 1.249
_exptl_crystal_density_meas ?
_exptl_crystal_description block
_exptl_crystal_F_000 1296
_exptl_crystal_size_max 0.40
_exptl_crystal_size_mid 0.12
_exptl_crystal_size_min 0.07
_refine_diff_density_max 0.188
_refine_diff_density_min -0.184
_refine_ls_extinction_coef 0.00188(13)
_refine_ls_extinction_method 'SHELXL93 (Sheldrick, 1993)'
_refine_ls_goodness_of_fit_all 1.038
_refine_ls_goodness_of_fit_obs 0.978
_refine_ls_hydrogen_treatment riding
_refine_ls_matrix_type full
_refine_ls_number_parameters 799
_refine_ls_number_reflns 13402
_refine_ls_number_restraints 0
_refine_ls_restrained_S_all 1.070
_refine_ls_restrained_S_obs 0.978
_refine_ls_R_factor_all 0.1110
_refine_ls_R_factor_obs 0.0457
_refine_ls_shift/esd_max -0.004
_refine_ls_shift/esd_mean 0.000
_refine_ls_structure_factor_coef Fsqd
_refine_ls_weighting_details 'w=1/[\s^2^(Fo^2^)+(0.0662P)^2^+0.8632P], where P=(Fo^2^+2Fc^2^)/3'
_refine_ls_weighting_scheme calc
_refine_ls_wR_factor_all 0.1631
_refine_ls_wR_factor_obs 0.1137
_reflns_number_observed 8097
_reflns_number_total 13406
_reflns_observed_criterion I>2\s(I)
_cod_data_source_file de0004.cif
_cod_data_source_block sz55c
_cod_depositor_comments
;
The following automatic conversions were performed:
'_symmetry_cell_setting' value 'Triclinic' changed to 'triclinic'
according to '/home/saulius/struct/CIF-dictionaries/cif_core.dic'
dictionary named 'cif_core.dic' version 2.4.1 from 2010-06-29.

Automatic conversion script
Id: cif_fix_enum 1527 2010-12-29 10:47:43Z saulius 

The following automatic conversions were performed:

'_exptl_absorpt_correction_type' tag value 'psi-scans' was replaced
with 'psi-scan' value.

Automatic conversion script
Id: cif_fix_values 1646 2011-03-28 12:23:43Z adriana 

The following automatic conversions were performed:

'_symmetry_cell_setting' value 'Triclinic' changed to 'triclinic'
according to /home/saulius/struct/CIF-dictionaries/cif_core.dic
dictionary named 'cif_core.dic' version 2.4.1 from 2010-06-29.

Automatic conversion script
Id: cif_fix_values 1715 2011-07-08 13:25:40Z adriana 

The following automatic conversions were performed:

'_refine_ls_weighting_scheme' value 'calc
w=1/[\s^2^(Fo^2^)+(0.0662P)^2^+0.8632P], where P=(Fo^2^+2Fc^2^)/3'
was changed to 'calc'. New tag '_refine_ls_weighting_details' was
created. The value of the new tag was set to
'w=1/[\s^2^(Fo^2^)+(0.0662P)^2^+0.8632P], where P=(Fo^2^+2Fc^2^)/3'.

Automatic conversion script
Id: cif_fix_values 3143 2015-03-26 13:38:13Z robertas 
;
_cod_original_cell_volume 3215.0(15)
_cod_database_code 2002985

loop_
_symmetry_equiv_pos_as_xyz
'x, y, z'
'-x, -y, -z'

loop_
_atom_site_aniso_label
_atom_site_aniso_U_11
_atom_site_aniso_U_22
_atom_site_aniso_U_33
_atom_site_aniso_U_12
_atom_site_aniso_U_13
_atom_site_aniso_U_23
O11 0.0447(9) 0.0515(9) 0.0517(9) -0.0161(7) -0.0035(7) 0.0085(7)
C21 0.0434(12) 0.0465(13) 0.0444(12) -0.0190(10) -0.0036(10) 0.0023(10)
C31 0.0380(12) 0.0443(12) 0.0433(12) -0.0145(10) -0.0042(9) 0.0022(10)
N41 0.0427(10) 0.0464(10) 0.0393(10) -0.0182(8) -0.0017(8) 0.0004(8)
C51 0.0454(13) 0.0602(15) 0.0424(12) -0.0223(11) 0.0036(10) -0.0033(11)
C5A1 0.0443(13) 0.068(2) 0.0444(13) -0.0293(12) -0.0044(10) 0.0035(11)
C61 0.072(2) 0.093(2) 0.0435(14) -0.046(2) -0.0008(13) -0.0017(14)
C71 0.096(2) 0.114(3) 0.049(2) -0.064(2) -0.014(2) 0.017(2)
C81 0.106(3) 0.103(3) 0.058(2) -0.058(2) -0.023(2) 0.033(2)
C91 0.073(2) 0.072(2) 0.069(2) -0.029(2) -0.0178(15) 0.0231(15)
C9A1 0.0472(13) 0.064(2) 0.0441(13) -0.0273(12) -0.0047(10) 0.0079(11)
C101 0.071(2) 0.0484(14) 0.059(2) -0.0279(13) 0.0003(13) -0.0039(12)
O111 0.0711(12) 0.0611(10) 0.0405(9) -0.0361(9) 0.0019(8) -0.0029(7)
C121 0.0442(13) 0.0453(12) 0.0457(13) -0.0161(10) -0.0051(10) -0.0008(10)
O131 0.0896(14) 0.0787(13) 0.0489(10) -0.0493(11) -0.0028(9) -0.0090(9)
N141 0.0490(11) 0.0494(11) 0.0461(11) -0.0245(9) -0.0018(9) -0.0027(9)
C151 0.0393(12) 0.0415(12) 0.0512(13) -0.0150(10) -0.0101(10) 0.0060(10)
C161 0.060(2) 0.0413(13) 0.070(2) -0.0158(12) -0.0057(13) -0.0015(12)
C171 0.086(2) 0.051(2) 0.100(2) -0.032(2) -0.018(2) -0.003(2)
C181 0.078(2) 0.069(2) 0.104(3) -0.048(2) -0.018(2) 0.014(2)
C191 0.051(2) 0.077(2) 0.079(2) -0.0340(15) -0.0047(14) 0.008(2)
C201 0.0442(13) 0.0533(14) 0.0569(14) -0.0206(11) -0.0081(11) 0.0032(11)
O12 0.0521(10) 0.0731(11) 0.0487(9) -0.0294(9) 0.0047(8) -0.0189(8)
C22 0.0412(13) 0.064(2) 0.0585(15) -0.0212(12) 0.0037(11) -0.0190(12)
C32 0.0447(13) 0.0580(15) 0.0516(14) -0.0225(12) 0.0049(11) -0.0101(12)
N42 0.0436(10) 0.0435(10) 0.0447(10) -0.0166(9) 0.0040(8) -0.0060(8)
C52 0.0536(14) 0.0463(13) 0.0400(12) -0.0148(11) 0.0011(10) -0.0035(10)
C5A2 0.0416(12) 0.0470(13) 0.0502(13) -0.0159(10) -0.0004(10) -0.0038(10)
C62 0.073(2) 0.057(2) 0.066(2) -0.0274(14) 0.0070(14) -0.0031(13)
C72 0.072(2) 0.068(2) 0.106(3) -0.038(2) 0.003(2) -0.009(2)
C82 0.087(2) 0.075(2) 0.117(3) -0.043(2) 0.003(2) -0.038(2)
C92 0.077(2) 0.085(2) 0.083(2) -0.041(2) 0.004(2) -0.037(2)
C9A2 0.0465(14) 0.0549(14) 0.0575(15) -0.0177(11) -0.0008(11) -0.0135(12)
C102 0.055(2) 0.091(2) 0.095(2) -0.034(2) 0.027(2) -0.037(2)
O112 0.0680(12) 0.0646(12) 0.0787(13) -0.0273(10) 0.0294(10) -0.0063(10)
C122 0.0431(12) 0.0486(13) 0.0430(12) -0.0191(10) 0.0004(10) -0.0082(10)
O132 0.0441(9) 0.0513(10) 0.0665(11) -0.0181(8) 0.0131(8) -0.0048(8)
N142 0.0523(12) 0.0476(11) 0.0544(12) -0.0185(9) 0.0093(9) -0.0031(9)
C152 0.0491(13) 0.0442(13) 0.0511(13) -0.0208(11) 0.0006(11) -0.0054(10)
C162 0.060(2) 0.0528(15) 0.0532(15) -0.0140(12) 0.0008(12) -0.0016(12)
C172 0.069(2) 0.057(2) 0.068(2) -0.0083(14) 0.0068(14) -0.0070(14)
C182 0.062(2) 0.051(2) 0.095(2) -0.0093(13) -0.007(2) -0.004(2)
C192 0.081(2) 0.052(2) 0.071(2) -0.0230(15) -0.024(2) 0.0073(14)
C202 0.074(2) 0.0507(15) 0.0550(15) -0.0295(14) -0.0062(13) 0.0000(12)
O13 0.0527(9) 0.0509(9) 0.0383(8) -0.0250(8) -0.0064(7) 0.0035(7)
C23 0.0375(12) 0.0469(13) 0.0497(13) -0.0153(10) -0.0046(10) 0.0016(10)
C33 0.0391(12) 0.0478(13) 0.0458(12) -0.0172(10) -0.0058(10) -0.0022(10)
N43 0.0456(10) 0.0379(9) 0.0409(10) -0.0150(8) -0.0078(8) -0.0012(8)
C53 0.0543(14) 0.0417(12) 0.0373(11) -0.0151(10) -0.0078(10) -0.0019(9)
C5A3 0.0502(13) 0.0442(12) 0.0440(12) -0.0195(11) -0.0078(10) -0.0021(10)
C63 0.078(2) 0.0518(15) 0.068(2) -0.0243(14) -0.0295(15) -0.0035(13)
C73 0.102(3) 0.075(2) 0.103(3) -0.053(2) -0.034(2) -0.005(2)
C83 0.125(3) 0.065(2) 0.099(2) -0.061(2) -0.037(2) 0.018(2)
C93 0.094(2) 0.064(2) 0.068(2) -0.046(2) -0.018(2) 0.0159(14)
C9A3 0.0565(14) 0.0429(12) 0.0430(12) -0.0215(11) -0.0075(10) 0.0017(10)
C103 0.055(2) 0.064(2) 0.084(2) -0.0177(13) -0.0323(15) 0.0043(15)
O113 0.0608(11) 0.0524(10) 0.0790(12) -0.0165(9) -0.0290(9) -0.0103(9)
C123 0.0422(12) 0.0417(12) 0.0462(12) -0.0185(10) -0.0061(10) -0.0001(10)
O133 0.0519(10) 0.0496(9) 0.0661(11) -0.0144(8) -0.0230(8) -0.0088(8)
N143 0.0505(11) 0.0420(10) 0.0565(12) -0.0100(9) -0.0176(9) -0.0075(9)
C153 0.0432(13) 0.0403(12) 0.0617(15) -0.0148(10) -0.0082(11) -0.0088(11)
C163 0.065(2) 0.0464(14) 0.061(2) -0.0110(12) -0.0107(13) -0.0043(12)
C173 0.075(2) 0.053(2) 0.079(2) -0.0097(14) -0.021(2) 0.0010(14)
C183 0.065(2) 0.058(2) 0.104(3) 0.0024(15) -0.015(2) -0.016(2)
C193 0.076(2) 0.074(2) 0.085(2) -0.002(2) 0.007(2) -0.030(2)
C203 0.065(2) 0.062(2) 0.064(2) -0.0122(14) -0.0083(14) -0.0109(13)
O14 0.0460(9) 0.0568(10) 0.0486(9) -0.0133(8) -0.0067(7) -0.0116(8)
C24 0.0411(12) 0.0516(13) 0.0456(12) -0.0172(10) -0.0054(10) -0.0068(10)
C34 0.0377(11) 0.0498(13) 0.0396(12) -0.0155(10) -0.0033(9) -0.0038(10)
N44 0.0440(10) 0.0487(11) 0.0401(10) -0.0182(9) -0.0058(8) -0.0042(8)
C54 0.0441(13) 0.0568(14) 0.0434(12) -0.0184(11) -0.0114(10) 0.0014(10)
C5A4 0.0417(12) 0.068(2) 0.0395(12) -0.0232(11) -0.0063(10) -0.0061(11)
C64 0.059(2) 0.090(2) 0.0435(13) -0.0350(15) -0.0104(12) -0.0011(13)
C74 0.078(2) 0.117(3) 0.0416(14) -0.050(2) -0.0034(13) -0.014(2)
C84 0.087(2) 0.113(3) 0.051(2) -0.048(2) 0.0054(15) -0.031(2)
C94 0.069(2) 0.075(2) 0.061(2) -0.025(2) -0.0001(14) -0.0257(14)
C9A4 0.0460(13) 0.068(2) 0.0424(12) -0.0218(12) -0.0078(10) -0.0111(11)
C104 0.069(2) 0.0551(15) 0.0567(15) -0.0284(13) -0.0107(13) -0.0006(12)
O114 0.0698(11) 0.0601(10) 0.0404(9) -0.0322(9) -0.0117(8) -0.0003(7)
C124 0.0466(13) 0.0504(13) 0.0437(13) -0.0189(11) 0.0007(10) -0.0055(10)
O134 0.100(2) 0.0821(13) 0.0499(10) -0.0560(12) -0.0087(10) 0.0090(10)
N144 0.0526(12) 0.0514(11) 0.0457(11) -0.0253(9) -0.0062(9) -0.0032(9)
C154 0.0426(12) 0.0465(13) 0.0539(13) -0.0190(10) 0.0038(10) -0.0118(10)
C164 0.062(2) 0.0463(14) 0.085(2) -0.0161(13) -0.0061(14) -0.0078(13)
C174 0.091(2) 0.054(2) 0.123(3) -0.035(2) 0.003(2) -0.021(2)
C184 0.077(2) 0.087(2) 0.118(3) -0.050(2) 0.006(2) -0.044(2)
C194 0.054(2) 0.086(2) 0.084(2) -0.034(2) -0.0015(14) -0.029(2)
C204 0.0437(13) 0.0607(15) 0.0543(14) -0.0210(12) 0.0026(11) -0.0156(12)

loop_
_atom_site_label
_atom_site_fract_x
_atom_site_fract_y
_atom_site_fract_z
_atom_site_U_iso_or_equiv
_atom_site_thermal_displace_type
_atom_site_calc_flag
_atom_site_refinement_flags
_atom_site_occupancy
_atom_site_disorder_group
_atom_site_type_symbol
O11 0.8176(2) 0.77392(15) 0.92455(6) 0.0507(4) Uani d . 1 . O
C21 0.9026(2) 0.7012(2) 0.96115(8) 0.0444(5) Uani d . 1 . C
H21 0.9993(2) 0.6738(2) 0.94907(8) 0.0745(10) Uiso calc R 1 . H
C31 0.8609(2) 0.5882(2) 0.97590(8) 0.0424(5) Uani d . 1 . C
N41 0.8756(2) 0.5106(2) 0.94121(6) 0.0426(4) Uani d . 1 . N
C51 0.9604(2) 0.5194(2) 0.89648(8) 0.0490(6) Uani d . 1 . C
H5A1 0.9846(2) 0.4433(2) 0.88116(8) 0.0745(10) Uiso calc R 1 . H
H5B1 1.0449(2) 0.5264(2) 0.90399(8) 0.0745(10) Uiso calc R 1 . H
C5A1 0.8898(2) 0.6280(2) 0.86234(8) 0.0503(6) Uani d . 1 . C
H5A11 0.7965(2) 0.6301(2) 0.86026(8) 0.0745(10) Uiso calc R 1 . H
C61 0.9638(3) 0.6137(3) 0.81290(9) 0.0658(7) Uani d . 1 . C
H6A1 1.0549(3) 0.6160(3) 0.81372(9) 0.0745(10) Uiso calc R 1 . H
H6B1 0.9737(3) 0.5340(3) 0.80270(9) 0.0745(10) Uiso calc R 1 . H
C71 0.8843(4) 0.7165(3) 0.77826(10) 0.0800(9) Uani d . 1 . C
H7A1 0.7974(4) 0.7080(3) 0.77485(10) 0.0745(10) Uiso calc R 1 . H
H7B1 0.9357(4) 0.7087(3) 0.74765(10) 0.0745(10) Uiso calc R 1 . H
C81 0.8576(4) 0.8436(3) 0.79417(10) 0.0852(10) Uani d . 1 . C
H8A1 0.7965(4) 0.9063(3) 0.77328(10) 0.0745(10) Uiso calc R 1 . H
H8B1 0.9436(4) 0.8581(3) 0.79169(10) 0.0745(10) Uiso calc R 1 . H
C91 0.7941(3) 0.8574(3) 0.84478(10) 0.0718(8) Uani d . 1 . C
H9A1 0.7892(3) 0.9360(3) 0.85470(10) 0.0745(10) Uiso calc R 1 . H
H9B1 0.7014(3) 0.8570(3) 0.84646(10) 0.0745(10) Uiso calc R 1 . H
C9A1 0.8794(2) 0.7520(2) 0.87726(8) 0.0506(6) Uani d . 1 . C
H9A11 0.9720(2) 0.7547(2) 0.87553(8) 0.0745(10) Uiso calc R 1 . H
C101 0.8799(3) 0.7810(2) 1.00142(9) 0.0580(6) Uani d . 1 . C
H10A1 0.9300(14) 0.7318(4) 1.0274(2) 0.0745(10) Uiso calc R 1 . H
H10B1 0.7838(3) 0.8135(12) 1.0113(4) 0.0745(10) Uiso calc R 1 . H
H10C1 0.9115(16) 0.8484(9) 0.9913(2) 0.0745(10) Uiso calc R 1 . H
O111 0.8127(2) 0.5724(2) 1.01605(5) 0.0547(4) Uani d . 1 . O
C121 0.8065(2) 0.4244(2) 0.94311(8) 0.0452(5) Uani d . 1 . C
O131 0.8048(2) 0.3784(2) 0.90729(6) 0.0669(5) Uani d . 1 . O
N141 0.7463(2) 0.4005(2) 0.98536(7) 0.0465(4) Uani d . 1 . N
H141 0.7513(2) 0.4390(2) 1.00855(7) 0.0745(10) Uiso calc R 1 . H
C151 0.6750(2) 0.3164(2) 0.99438(8) 0.0441(5) Uani d . 1 . C
C161 0.7141(3) 0.2076(2) 0.97226(10) 0.0579(6) Uani d . 1 . C
H161 0.7865(3) 0.1893(2) 0.94901(10) 0.0745(10) Uiso calc R 1 . H
C171 0.6445(3) 0.1260(3) 0.98500(12) 0.0758(9) Uani d . 1 . C
H171 0.6703(3) 0.0529(3) 0.97014(12) 0.0745(10) Uiso calc R 1 . H
C181 0.5381(3) 0.1525(3) 1.01931(13) 0.0785(9) Uani d . 1 . C
H181 0.4926(3) 0.0970(3) 1.02795(13) 0.0745(10) Uiso calc R 1 . H
C191 0.4985(3) 0.2605(3) 1.04094(11) 0.0675(8) Uani d . 1 . C
H191 0.4259(3) 0.2782(3) 1.06414(11) 0.0745(10) Uiso calc R 1 . H
C201 0.5656(2) 0.3435(2) 1.02849(9) 0.0509(6) Uani d . 1 . C
H201 0.5375(2) 0.4173(2) 1.04296(9) 0.0745(10) Uiso calc R 1 . H
O12 0.5719(2) 0.3438(2) 0.79064(6) 0.0555(4) Uani d . 1 . O
C22 0.6461(2) 0.4059(2) 0.81032(9) 0.0535(6) Uani d . 1 . C
H22 0.6898(2) 0.3563(2) 0.83821(9) 0.0745(10) Uiso calc R 1 . H
C32 0.5458(2) 0.5321(2) 0.82393(9) 0.0505(6) Uani d . 1 . C
N42 0.4438(2) 0.5320(2) 0.85913(6) 0.0441(4) Uani d . 1 . N
C52 0.4459(3) 0.4135(2) 0.88578(8) 0.0479(5) Uani d . 1 . C
H5A2 0.3824(3) 0.4321(2) 0.91365(8) 0.0745(10) Uiso calc R 1 . H
H5B2 0.5372(3) 0.3687(2) 0.89621(8) 0.0745(10) Uiso calc R 1 . H
C5A2 0.4078(2) 0.3308(2) 0.85720(8) 0.0466(5) Uani d . 1 . C
H5A12 0.3313(2) 0.3840(2) 0.83878(8) 0.0745(10) Uiso calc R 1 . H
C62 0.3588(3) 0.2382(3) 0.88945(10) 0.0655(7) Uani d . 1 . C
H6A2 0.4323(3) 0.1855(3) 0.90861(10) 0.0745(10) Uiso calc R 1 . H
H6B2 0.2818(3) 0.2829(3) 0.91048(10) 0.0745(10) Uiso calc R 1 . H
C72 0.3157(3) 0.1583(3) 0.86114(12) 0.0792(9) Uani d . 1 . C
H7A2 0.2909(3) 0.0970(3) 0.88241(12) 0.0745(10) Uiso calc R 1 . H
H7B2 0.2354(3) 0.2099(3) 0.84486(12) 0.0745(10) Uiso calc R 1 . H
C82 0.4290(4) 0.0930(3) 0.82559(13) 0.0873(10) Uani d . 1 . C
H8A2 0.3952(4) 0.0487(3) 0.80637(13) 0.0745(10) Uiso calc R 1 . H
H8B2 0.5043(4) 0.0325(3) 0.84212(13) 0.0745(10) Uiso calc R 1 . H
C92 0.4819(3) 0.1827(3) 0.79377(11) 0.0767(9) Uani d . 1 . C
H9A2 0.5599(3) 0.1364(3) 0.77342(11) 0.0745(10) Uiso calc R 1 . H
H9B2 0.4105(3) 0.2361(3) 0.77392(11) 0.0745(10) Uiso calc R 1 . H
C9A2 0.5246(3) 0.2617(2) 0.82280(9) 0.0526(6) Uani d . 1 . C
H9A12 0.6013(3) 0.2070(2) 0.84087(9) 0.0745(10) Uiso calc R 1 . H
C102 0.7540(3) 0.4196(3) 0.77279(12) 0.0782(9) Uani d . 1 . C
H10A2 0.8086(11) 0.4577(14) 0.7852(2) 0.0745(10) Uiso calc R 1 . H
H10B2 0.7102(3) 0.4706(13) 0.7460(3) 0.0745(10) Uiso calc R 1 . H
H10C2 0.8118(11) 0.3392(3) 0.7633(4) 0.0745(10) Uiso calc R 1 . H
O112 0.5547(2) 0.6276(2) 0.80326(7) 0.0723(6) Uani d . 1 . O
C122 0.3254(2) 0.6380(2) 0.87008(8) 0.0441(5) Uani d . 1 . C
O132 0.2351(2) 0.62561(15) 0.89867(6) 0.0551(4) Uani d . 1 . O
N142 0.3220(2) 0.7474(2) 0.84747(7) 0.0525(5) Uani d . 1 . N
H142 0.3911(2) 0.7481(2) 0.82833(7) 0.0745(10) Uiso calc R 1 . H
C152 0.2112(2) 0.8619(2) 0.85322(8) 0.0472(5) Uani d . 1 . C
C162 0.1482(3) 0.8951(2) 0.89701(9) 0.0578(6) Uani d . 1 . C
H162 0.1771(3) 0.8416(2) 0.92372(9) 0.0745(10) Uiso calc R 1 . H
C172 0.0425(3) 1.0077(3) 0.90129(11) 0.0694(8) Uani d . 1 . C
H172 0.0005(3) 1.0300(3) 0.93094(11) 0.0745(10) Uiso calc R 1 . H
C182 -0.0012(3) 1.0871(3) 0.86192(12) 0.0727(8) Uani d . 1 . C
H182 -0.0735(3) 1.1624(3) 0.86491(12) 0.0745(10) Uiso calc R 1 . H
C192 0.0621(3) 1.0552(3) 0.81836(11) 0.0679(8) Uani d . 1 . C
H192 0.0336(3) 1.1094(3) 0.79178(11) 0.0745(10) Uiso calc R 1 . H
C202 0.1683(3) 0.9426(2) 0.81382(9) 0.0583(6) Uani d . 1 . C
H202 0.2109(3) 0.9210(2) 0.78416(9) 0.0745(10) Uiso calc R 1 . H
O13 0.0058(2) 0.78798(14) 0.30074(5) 0.0458(4) Uani d . 1 . O
C23 -0.0735(2) 0.7135(2) 0.31902(8) 0.0450(5) Uani d . 1 . C
H23 -0.1263(2) 0.7451(2) 0.34827(8) 0.0745(10) Uiso calc R 1 . H
C33 0.0222(2) 0.5790(2) 0.32890(8) 0.0437(5) Uani d . 1 . C
N43 0.1132(2) 0.5570(2) 0.36320(6) 0.0413(4) Uani d . 1 . N
C53 0.1036(2) 0.6571(2) 0.39221(7) 0.0448(5) Uani d . 1 . C
H5A3 0.1585(2) 0.6209(2) 0.41896(7) 0.0745(10) Uiso calc R 1 . H
H5B3 0.0090(2) 0.6954(2) 0.40442(7) 0.0745(10) Uiso calc R 1 . H
C5A3 0.1515(2) 0.7568(2) 0.36567(8) 0.0452(5) Uani d . 1 . C
H5A13 0.2332(2) 0.7158(2) 0.34512(8) 0.0745(10) Uiso calc R 1 . H
C63 0.1916(3) 0.8279(2) 0.39941(10) 0.0639(7) Uani d . 1 . C
H6A3 0.1127(3) 0.8674(2) 0.42071(10) 0.0745(10) Uiso calc R 1 . H
H6B3 0.2631(3) 0.7700(2) 0.41820(10) 0.0745(10) Uiso calc R 1 . H
C73 0.2423(4) 0.9252(3) 0.37335(13) 0.0853(10) Uani d . 1 . C
H7A3 0.3266(4) 0.8852(3) 0.35446(13) 0.0745(10) Uiso calc R 1 . H
H7B3 0.2624(4) 0.9710(3) 0.39594(13) 0.0745(10) Uiso calc R 1 . H
C83 0.1370(4) 1.0144(3) 0.34170(12) 0.0887(11) Uani d . 1 . C
H8A3 0.1754(4) 1.0718(3) 0.32358(12) 0.0745(10) Uiso calc R 1 . H
H8B3 0.0571(4) 1.0623(3) 0.36092(12) 0.0745(10) Uiso calc R 1 . H
C93 0.0937(3) 0.9457(3) 0.30812(10) 0.0712(8) Uani d . 1 . C
H9A3 0.0209(3) 1.0045(3) 0.29008(10) 0.0745(10) Uiso calc R 1 . H
H9B3 0.1710(3) 0.9066(3) 0.28613(10) 0.0745(10) Uiso calc R 1 . H
C9A3 0.0439(3) 0.8477(2) 0.33477(8) 0.0466(5) Uani d . 1 . C
H9A13 -0.0382(3) 0.8892(2) 0.35509(8) 0.0745(10) Uiso calc R 1 . H
C103 -0.1697(3) 0.7232(3) 0.28254(11) 0.0676(8) Uani d . 1 . C
H10A3 -0.2268(12) 0.6761(13) 0.2942(3) 0.0745(10) Uiso calc R 1 . H
H10B3 -0.1175(3) 0.6910(14) 0.2541(2) 0.0745(10) Uiso calc R 1 . H
H10C3 -0.2261(12) 0.8087(3) 0.2760(4) 0.0745(10) Uiso calc R 1 . H
O113 0.0188(2) 0.4974(2) 0.30654(7) 0.0627(5) Uani d . 1 . O
C123 0.2285(2) 0.4443(2) 0.37064(8) 0.0425(5) Uani d . 1 . C
O133 0.3075(2) 0.43836(15) 0.39961(6) 0.0551(4) Uani d . 1 . O
N143 0.2421(2) 0.3514(2) 0.34450(7) 0.0501(5) Uani d . 1 . N
H143 0.1815(2) 0.3629(2) 0.32492(7) 0.0745(10) Uiso calc R 1 . H
C153 0.3519(2) 0.2349(2) 0.34758(9) 0.0477(5) Uani d . 1 . C
C163 0.3937(3) 0.1723(2) 0.39032(10) 0.0597(7) Uani d . 1 . C
H163 0.3514(3) 0.2074(2) 0.41822(10) 0.0745(10) Uiso calc R 1 . H
C173 0.4977(3) 0.0582(3) 0.39187(12) 0.0722(8) Uani d . 1 . C
H173 0.5252(3) 0.0165(3) 0.42090(12) 0.0745(10) Uiso calc R 1 . H
C183 0.5611(3) 0.0053(3) 0.35123(13) 0.0810(9) Uani d . 1 . C
H183 0.6317(3) -0.0719(3) 0.35257(13) 0.0745(10) Uiso calc R 1 . H
C193 0.5201(3) 0.0667(3) 0.30841(13) 0.0848(10) Uani d . 1 . C
H193 0.5621(3) 0.0303(3) 0.28070(13) 0.0745(10) Uiso calc R 1 . H
C203 0.4163(3) 0.1827(3) 0.30625(10) 0.0658(7) Uani d . 1 . C
H203 0.3903(3) 0.2251(3) 0.27718(10) 0.0745(10) Uiso calc R 1 . H
O14 0.7161(2) 0.28366(15) 0.41286(5) 0.0510(4) Uani d . 1 . O
C24 0.6152(2) 0.3299(2) 0.45090(8) 0.0455(5) Uani d . 1 . C
H24 0.5232(2) 0.3627(2) 0.43934(8) 0.0745(10) Uiso calc R 1 . H
C34 0.6458(2) 0.4339(2) 0.47003(8) 0.0424(5) Uani d . 1 . C
N44 0.6412(2) 0.5345(2) 0.43820(6) 0.0435(4) Uani d . 1 . N
C54 0.5745(2) 0.5528(2) 0.39369(8) 0.0478(5) Uani d . 1 . C
H5A4 0.5521(2) 0.6386(2) 0.38113(8) 0.0745(10) Uiso calc R 1 . H
H5B4 0.4891(2) 0.5377(2) 0.40058(8) 0.0745(10) Uiso calc R 1 . H
C5A4 0.6622(2) 0.4690(2) 0.35621(8) 0.0481(6) Uani d . 1 . C
H5A14 0.7552(2) 0.4708(2) 0.35481(8) 0.0745(10) Uiso calc R 1 . H
C64 0.6080(3) 0.5153(3) 0.30745(8) 0.0620(7) Uani d . 1 . C
H6A4 0.5181(3) 0.5096(3) 0.30732(8) 0.0745(10) Uiso calc R 1 . H
H6B4 0.5984(3) 0.6017(3) 0.30040(8) 0.0745(10) Uiso calc R 1 . H
C74 0.7052(3) 0.4384(3) 0.27011(9) 0.0743(9) Uani d . 1 . C
H7A4 0.6673(3) 0.4665(3) 0.23965(9) 0.0745(10) Uiso calc R 1 . H
H7B4 0.7923(3) 0.4506(3) 0.26830(9) 0.0745(10) Uiso calc R 1 . H
C84 0.7290(3) 0.3021(3) 0.28080(10) 0.0790(9) Uani d . 1 . C
H8A4 0.8000(3) 0.2552(3) 0.25835(10) 0.0745(10) Uiso calc R 1 . H
H8B4 0.6454(3) 0.2882(3) 0.27690(10) 0.0745(10) Uiso calc R 1 . H
C94 0.7721(3) 0.2544(3) 0.33097(10) 0.0673(7) Uani d . 1 . C
H9A4 0.7747(3) 0.1697(3) 0.33766(10) 0.0745(10) Uiso calc R 1 . H
H9B4 0.8635(3) 0.2543(3) 0.33344(10) 0.0745(10) Uiso calc R 1 . H
C9A4 0.6722(2) 0.3355(2) 0.36657(8) 0.0507(6) Uani d . 1 . C
H9A14 0.5814(2) 0.3318(2) 0.36437(8) 0.0745(10) Uiso calc R 1 . H
C104 0.6257(3) 0.2240(2) 0.48815(9) 0.0584(6) Uani d . 1 . C
H10A4 0.5634(13) 0.2545(4) 0.5150(3) 0.0745(10) Uiso calc R 1 . H
H10B4 0.7179(5) 0.1883(10) 0.4977(4) 0.0745(10) Uiso calc R 1 . H
H10C4 0.6025(17) 0.1619(8) 0.4755(2) 0.0745(10) Uiso calc R 1 . H
O114 0.6779(2) 0.4240(2) 0.51035(5) 0.0539(4) Uani d . 1 . O
C124 0.7059(2) 0.6207(2) 0.44329(8) 0.0467(5) Uani d . 1 . C
O134 0.7145(2) 0.6936(2) 0.40998(6) 0.0717(6) Uani d . 1 . O
N144 0.7531(2) 0.6148(2) 0.48560(7) 0.0479(5) Uani d . 1 . N
H144 0.7399(2) 0.5613(2) 0.50719(7) 0.0745(10) Uiso calc R 1 . H
C154 0.8227(2) 0.6899(2) 0.49733(8) 0.0468(5) Uani d . 1 . C
C164 0.7933(3) 0.8121(2) 0.47936(11) 0.0649(7) Uani d . 1 . C
H164 0.7282(3) 0.8478(2) 0.45733(11) 0.0745(10) Uiso calc R 1 . H
C174 0.8622(4) 0.8807(3) 0.49464(14) 0.0862(10) Uani d . 1 . C
H174 0.8434(4) 0.9625(3) 0.48226(14) 0.0745(10) Uiso calc R 1 . H
C184 0.9565(4) 0.8311(3) 0.52734(14) 0.0865(10) Uani d . 1 . C
H184 1.0006(4) 0.8789(3) 0.53746(14) 0.0745(10) Uiso calc R 1 . H
C194 0.9860(3) 0.7096(3) 0.54531(11) 0.0706(8) Uani d . 1 . C
H194 1.0503(3) 0.6751(3) 0.56768(11) 0.0745(10) Uiso calc R 1 . H
C204 0.9203(2) 0.6391(2) 0.53013(9) 0.0518(6) Uani d . 1 . C
H204 0.9417(2) 0.5567(2) 0.54201(9) 0.0745(10) Uiso calc R 1 . H

loop_
_atom_type_symbol
_atom_type_description
_atom_type_scat_dispersion_real
_atom_type_scat_dispersion_imag
_atom_type_scat_source
C C 0.0181 0.0091 'International Tables Vol C Tables 4.2.6.8 and 6.1.1.4'
H H 0.0000 0.0000 'International Tables Vol C Tables 4.2.6.8 and 6.1.1.4'
O O 0.0492 0.0322 'International Tables Vol C Tables 4.2.6.8 and 6.1.1.4'
N N 0.0311 0.0180 'International Tables Vol C Tables 4.2.6.8 and 6.1.1.4'

loop_
_geom_angle_atom_site_label_1
_geom_angle_atom_site_label_2
_geom_angle_atom_site_label_3
_geom_angle
_geom_angle_publ_flag
C21 O11 C9A1 114.7(2) yes
O11 C21 C101 108.3(2) yes
O11 C21 C31 107.2(2) yes
C101 C21 C31 112.0(2) yes
O111 C31 N41 123.1(2) yes
O111 C31 C21 120.5(2) yes
N41 C31 C21 116.3(2) yes
C31 N41 C121 124.5(2) yes
C31 N41 C51 120.1(2) yes
C121 N41 C51 115.3(2) yes
N41 C51 C5A1 113.9(2) yes
C51 C5A1 C9A1 113.5(2) yes
C51 C5A1 C61 111.4(2) yes
C9A1 C5A1 C61 107.8(2) yes
C71 C61 C5A1 110.6(3) yes
C61 C71 C81 111.8(2) yes
C71 C81 C91 112.6(2) yes
C9A1 C91 C81 110.1(3) yes
O11 C9A1 C91 107.1(2) yes
O11 C9A1 C5A1 113.2(2) yes
C91 C9A1 C5A1 110.8(2) yes
O131 C121 N141 124.4(2) yes
O131 C121 N41 119.1(2) yes
N141 C121 N41 116.5(2) yes
C121 N141 C151 124.7(2) yes
C201 C151 C161 119.7(2) yes
C201 C151 N141 117.4(2) yes
C161 C151 N141 122.9(2) yes
C151 C161 C171 119.6(3) yes
C181 C171 C161 120.3(3) yes
C171 C181 C191 120.1(3) yes
C181 C191 C201 120.4(3) yes
C191 C201 C151 119.8(3) yes
C9A2 O12 C22 115.9(2) yes
O12 C22 C102 107.0(2) yes
O12 C22 C32 108.6(2) yes
C102 C22 C32 111.2(2) yes
O112 C32 N42 122.8(2) yes
O112 C32 C22 120.4(2) yes
N42 C32 C22 116.8(2) yes
C32 N42 C122 124.8(2) yes
C32 N42 C52 120.0(2) yes
C122 N42 C52 114.9(2) yes
N42 C52 C5A2 113.4(2) yes
C52 C5A2 C9A2 112.8(2) yes
C52 C5A2 C62 111.0(2) yes
C9A2 C5A2 C62 109.7(2) yes
C72 C62 C5A2 111.3(2) yes
C82 C72 C62 111.5(3) yes
C72 C82 C92 112.2(3) yes
C9A2 C92 C82 110.7(3) yes
O12 C9A2 C92 107.5(2) yes
O12 C9A2 C5A2 112.3(2) yes
C92 C9A2 C5A2 111.5(2) yes
O132 C122 N142 124.0(2) yes
O132 C122 N42 119.6(2) yes
N142 C122 N42 116.4(2) yes
C122 N142 C152 124.1(2) yes
C202 C152 C162 119.5(2) yes
C202 C152 N142 118.8(2) yes
C162 C152 N142 121.7(2) yes
C172 C162 C152 120.1(3) yes
C182 C172 C162 120.3(3) yes
C192 C182 C172 119.9(3) yes
C182 C192 C202 120.1(3) yes
C152 C202 C192 120.2(3) yes
C23 O13 C9A3 115.8(2) yes
O13 C23 C103 107.3(2) yes
O13 C23 C33 109.5(2) yes
C103 C23 C33 110.9(2) yes
O113 C33 N43 122.8(2) yes
O113 C33 C23 120.6(2) yes
N43 C33 C23 116.6(2) yes
C33 N43 C123 124.6(2) yes
C33 N43 C53 120.3(2) yes
C123 N43 C53 114.9(2) yes
N43 C53 C5A3 113.8(2) yes
C53 C5A3 C9A3 112.3(2) yes
C53 C5A3 C63 111.4(2) yes
C9A3 C5A3 C63 109.4(2) yes
C73 C63 C5A3 111.8(2) yes
C63 C73 C83 111.4(3) yes
C73 C83 C93 111.2(3) yes
C9A3 C93 C83 111.2(2) yes
O13 C9A3 C93 107.4(2) yes
O13 C9A3 C5A3 112.5(2) yes
C93 C9A3 C5A3 111.7(2) yes
O133 C123 N143 124.1(2) yes
O133 C123 N43 119.0(2) yes
N143 C123 N43 116.8(2) yes
C123 N143 C153 123.2(2) yes
C203 C153 C163 119.5(2) yes
C203 C153 N143 118.5(2) yes
C163 C153 N143 121.9(2) yes
C173 C163 C153 120.2(3) yes
C183 C173 C163 120.7(3) yes
C173 C183 C193 119.6(3) yes
C183 C193 C203 120.4(3) yes
C153 C203 C193 119.6(3) yes
C24 O14 C9A4 114.6(2) yes
O14 C24 C104 108.2(2) yes
O14 C24 C34 107.6(2) yes
C104 C24 C34 111.4(2) yes
O114 C34 N44 123.2(2) yes
O114 C34 C24 120.9(2) yes
N44 C34 C24 115.8(2) yes
C34 N44 C124 124.5(2) yes
C34 N44 C54 119.8(2) yes
C124 N44 C54 115.6(2) yes
N44 C54 C5A4 113.8(2) yes
C9A4 C5A4 C54 113.3(2) yes
C9A4 C5A4 C64 108.2(2) yes
C54 C5A4 C64 111.5(2) yes
C74 C64 C5A4 110.4(2) yes
C84 C74 C64 111.6(2) yes
C74 C84 C94 112.4(2) yes
C9A4 C94 C84 110.5(2) yes
O14 C9A4 C94 107.6(2) yes
O14 C9A4 C5A4 113.1(2) yes
C94 C9A4 C5A4 110.9(2) yes
O134 C124 N144 124.6(2) yes
O134 C124 N44 119.0(2) yes
N144 C124 N44 116.4(2) yes
C124 N144 C154 125.0(2) yes
C204 C154 C164 119.1(2) yes
C204 C154 N144 117.7(2) yes
C164 C154 N144 123.1(2) yes
C154 C164 C174 119.2(3) yes
C184 C174 C164 121.5(3) yes
C174 C184 C194 119.5(3) yes
C184 C194 C204 120.0(3) yes
C194 C204 C154 120.7(3) yes

loop_
_geom_bond_atom_site_label_1
_geom_bond_atom_site_label_2
_geom_bond_distance
_geom_bond_publ_flag
O11 C21 1.435(3) yes
O11 C9A1 1.441(3) yes
C21 C101 1.508(3) yes
C21 C31 1.530(3) yes
C31 O111 1.223(3) yes
C31 N41 1.378(3) yes
N41 C121 1.428(3) yes
N41 C51 1.489(3) yes
C51 C5A1 1.510(3) yes
C5A1 C9A1 1.513(3) yes
C5A1 C61 1.531(3) yes
C61 C71 1.510(4) yes
C71 C81 1.515(5) yes
C81 C91 1.525(4) yes
C91 C9A1 1.510(3) yes
C121 O131 1.216(3) yes
C121 N141 1.346(3) yes
N141 C151 1.419(3) yes
C151 C201 1.386(3) yes
C151 C161 1.384(3) yes
C161 C171 1.391(4) yes
C171 C181 1.369(4) yes
C181 C191 1.369(4) yes
C191 C201 1.383(4) yes
O12 C9A2 1.427(3) yes
O12 C22 1.432(3) yes
C22 C102 1.508(3) yes
C22 C32 1.523(3) yes
C32 O112 1.223(3) yes
C32 N42 1.384(3) yes
N42 C122 1.428(3) yes
N42 C52 1.486(3) yes
C52 C5A2 1.515(3) yes
C5A2 C9A2 1.519(3) yes
C5A2 C62 1.528(3) yes
C62 C72 1.515(4) yes
C72 C82 1.507(4) yes
C82 C92 1.518(4) yes
C92 C9A2 1.518(4) yes
C122 O132 1.217(3) yes
C122 N142 1.346(3) yes
N142 C152 1.422(3) yes
C152 C202 1.381(3) yes
C152 C162 1.376(3) yes
C162 C172 1.378(4) yes
C172 C182 1.375(4) yes
C182 C192 1.368(4) yes
C192 C202 1.382(4) yes
O13 C23 1.426(3) yes
O13 C9A3 1.430(3) yes
C23 C103 1.501(3) yes
C23 C33 1.530(3) yes
C33 O113 1.218(3) yes
C33 N43 1.385(3) yes
N43 C123 1.433(3) yes
N43 C53 1.476(3) yes
C53 C5A3 1.517(3) yes
C5A3 C9A3 1.518(3) yes
C5A3 C63 1.527(3) yes
C63 C73 1.505(4) yes
C73 C83 1.510(4) yes
C83 C93 1.523(4) yes
C93 C9A3 1.512(3) yes
C123 O133 1.218(3) yes
C123 N143 1.342(3) yes
N143 C153 1.420(3) yes
C153 C203 1.382(4) yes
C153 C163 1.376(3) yes
C163 C173 1.374(4) yes
C173 C183 1.366(4) yes
C183 C193 1.372(4) yes
C193 C203 1.388(4) yes
O14 C24 1.433(3) yes
O14 C9A4 1.441(3) yes
C24 C104 1.509(3) yes
C24 C34 1.531(3) yes
C34 O114 1.220(3) yes
C34 N44 1.383(3) yes
N44 C124 1.429(3) yes
N44 C54 1.480(3) yes
C54 C5A4 1.520(3) yes
C5A4 C9A4 1.511(3) yes
C5A4 C64 1.530(3) yes
C64 C74 1.513(4) yes
C74 C84 1.508(4) yes
C84 C94 1.533(4) yes
C94 C9A4 1.511(3) yes
C124 O134 1.215(3) yes
C124 N144 1.345(3) yes
N144 C154 1.415(3) yes
C154 C204 1.388(3) yes
C154 C164 1.384(3) yes
C164 C174 1.389(4) yes
C174 C184 1.362(5) yes
C184 C194 1.376(5) yes
C194 C204 1.379(4) yes

loop_
_geom_torsion_atom_site_label_1
_geom_torsion_atom_site_label_2
_geom_torsion_atom_site_label_3
_geom_torsion_atom_site_label_4
_geom_torsion
C9A1 O11 C21 C101 142.4(2)
C9A1 O11 C21 C31 -96.7(2)
O11 C21 C31 O111 -117.1(2)
C101 C21 C31 O111 1.4(3)
O11 C21 C31 N41 60.3(2)
C101 C21 C31 N41 178.9(2)
O111 C31 N41 C121 17.2(3)
C21 C31 N41 C121 -160.2(2)
O111 C31 N41 C51 -167.4(2)
C21 C31 N41 C51 15.2(3)
C31 N41 C51 C5A1 -77.2(3)
C121 N41 C51 C5A1 98.7(2)
N41 C51 C5A1 C9A1 73.1(3)
N41 C51 C5A1 C61 -165.0(2)
C51 C5A1 C61 C71 174.5(2)
C9A1 C5A1 C61 C71 -60.4(3)
C5A1 C61 C71 C81 55.4(3)
C61 C71 C81 C91 -51.4(4)
C71 C81 C91 C9A1 52.4(4)
C21 O11 C9A1 C91 -165.2(2)
C21 O11 C9A1 C5A1 72.3(2)
C81 C91 C9A1 O11 177.3(2)
C81 C91 C9A1 C5A1 -58.8(3)
C51 C5A1 C9A1 O11 -53.1(3)
C61 C5A1 C9A1 O11 -177.0(2)
C51 C5A1 C9A1 C91 -173.5(2)
C61 C5A1 C9A1 C91 62.7(3)
C31 N41 C121 O131 165.5(2)
C51 N41 C121 O131 -10.1(3)
C31 N41 C121 N141 -14.0(3)
C51 N41 C121 N141 170.3(2)
O131 C121 N141 C151 1.5(4)
N41 C121 N141 C151 -178.9(2)
C121 N141 C151 C201 -148.1(2)
C121 N141 C151 C161 34.8(3)
C201 C151 C161 C171 -0.9(4)
N141 C151 C161 C171 176.1(2)
C151 C161 C171 C181 -0.2(4)
C161 C171 C181 C191 0.8(5)
C171 C181 C191 C201 -0.2(5)
C181 C191 C201 C151 -0.9(4)
C161 C151 C201 C191 1.5(4)
N141 C151 C201 C191 -175.7(2)
C9A2 O12 C22 C102 145.9(2)
C9A2 O12 C22 C32 -94.0(2)
O12 C22 C32 O112 -113.6(3)
C102 C22 C32 O112 3.9(4)
O12 C22 C32 N42 64.3(3)
C102 C22 C32 N42 -178.2(2)
O112 C32 N42 C122 11.2(4)
C22 C32 N42 C122 -166.6(2)
O112 C32 N42 C52 -174.6(2)
C22 C32 N42 C52 7.6(3)
C32 N42 C52 C5A2 -72.8(3)
C122 N42 C52 C5A2 102.0(2)
N42 C52 C5A2 C9A2 78.0(3)
N42 C52 C5A2 C62 -158.5(2)
C52 C5A2 C62 C72 178.0(2)
C9A2 C5A2 C62 C72 -56.7(3)
C5A2 C62 C72 C82 55.3(4)
C62 C72 C82 C92 -54.0(4)
C72 C82 C92 C9A2 54.1(4)
C22 O12 C9A2 C92 -166.1(2)
C22 O12 C9A2 C5A2 70.9(3)
C82 C92 C9A2 O12 -179.6(2)
C82 C92 C9A2 C5A2 -56.1(3)
C52 C5A2 C9A2 O12 -57.7(3)
C62 C5A2 C9A2 O12 178.1(2)
C52 C5A2 C9A2 C92 -178.4(2)
C62 C5A2 C9A2 C92 57.4(3)
C32 N42 C122 O132 173.0(2)
C52 N42 C122 O132 -1.5(3)
C32 N42 C122 N142 -7.2(3)
C52 N42 C122 N142 178.3(2)
O132 C122 N142 C152 -1.6(4)
N42 C122 N142 C152 178.7(2)
C122 N142 C152 C202 -138.3(2)
C122 N142 C152 C162 43.1(4)
C202 C152 C162 C172 0.5(4)
N142 C152 C162 C172 179.1(2)
C152 C162 C172 C182 0.3(5)
C162 C172 C182 C192 -1.1(5)
C172 C182 C192 C202 1.0(5)
C162 C152 C202 C192 -0.6(4)
N142 C152 C202 C192 -179.2(2)
C182 C192 C202 C152 -0.2(4)
C9A3 O13 C23 C103 146.6(2)
C9A3 O13 C23 C33 -92.9(2)
O13 C23 C33 O113 -114.5(2)
C103 C23 C33 O113 3.7(3)
O13 C23 C33 N43 63.8(2)
C103 C23 C33 N43 -177.9(2)
O113 C33 N43 C123 11.9(3)
C23 C33 N43 C123 -166.4(2)
O113 C33 N43 C53 -174.2(2)
C23 C33 N43 C53 7.5(3)
C33 N43 C53 C5A3 -72.5(3)
C123 N43 C53 C5A3 101.9(2)
N43 C53 C5A3 C9A3 78.7(2)
N43 C53 C5A3 C63 -158.2(2)
C53 C5A3 C63 C73 178.7(2)
C9A3 C5A3 C63 C73 -56.6(3)
C5A3 C63 C73 C83 56.3(4)
C63 C73 C83 C93 -54.5(4)
C73 C83 C93 C9A3 54.4(4)
C23 O13 C9A3 C93 -165.8(2)
C23 O13 C9A3 C5A3 71.0(2)
C83 C93 C9A3 O13 -179.9(2)
C83 C93 C9A3 C5A3 -56.1(3)
C53 C5A3 C9A3 O13 -58.5(3)
C63 C5A3 C9A3 O13 177.4(2)
C53 C5A3 C9A3 C93 -179.3(2)
C63 C5A3 C9A3 C93 56.5(3)
C33 N43 C123 O133 174.8(2)
C53 N43 C123 O133 0.6(3)
C33 N43 C123 N143 -5.0(3)
C53 N43 C123 N143 -179.1(2)
O133 C123 N143 C153 -0.4(4)
N43 C123 N143 C153 179.3(2)
C123 N143 C153 C203 -136.0(3)
C123 N143 C153 C163 45.2(3)
C203 C153 C163 C173 -0.7(4)
N143 C153 C163 C173 178.1(2)
C153 C163 C173 C183 0.1(5)
C163 C173 C183 C193 -0.2(5)
C173 C183 C193 C203 1.0(5)
C163 C153 C203 C193 1.5(4)
N143 C153 C203 C193 -177.4(3)
C183 C193 C203 C153 -1.6(5)
C9A4 O14 C24 C104 142.6(2)
C9A4 O14 C24 C34 -96.9(2)
O14 C24 C34 O114 -116.5(2)
C104 C24 C34 O114 2.0(3)
O14 C24 C34 N44 60.4(2)
C104 C24 C34 N44 178.8(2)
O114 C34 N44 C124 17.2(3)
C24 C34 N44 C124 -159.5(2)
O114 C34 N44 C54 -167.4(2)
C24 C34 N44 C54 15.8(3)
C34 N44 C54 C5A4 -78.0(3)
C124 N44 C54 C5A4 97.8(2)
N44 C54 C5A4 C9A4 73.7(3)
N44 C54 C5A4 C64 -164.0(2)
C9A4 C5A4 C64 C74 -60.7(3)
C54 C5A4 C64 C74 174.1(2)
C5A4 C64 C74 C84 56.4(3)
C64 C74 C84 C94 -51.9(3)
C74 C84 C94 C9A4 51.9(3)
C24 O14 C9A4 C94 -165.0(2)
C24 O14 C9A4 C5A4 72.1(2)
C84 C94 C9A4 O14 178.3(2)
C84 C94 C9A4 C5A4 -57.4(3)
C54 C5A4 C9A4 O14 -53.0(3)
C64 C5A4 C9A4 O14 -177.1(2)
C54 C5A4 C9A4 C94 -174.1(2)
C64 C5A4 C9A4 C94 61.8(3)
C34 N44 C124 O134 168.3(2)
C54 N44 C124 O134 -7.3(3)
C34 N44 C124 N144 -11.9(3)
C54 N44 C124 N144 172.5(2)
O134 C124 N144 C154 -1.8(4)
N44 C124 N144 C154 178.5(2)
C124 N144 C154 C204 -148.8(2)
C124 N144 C154 C164 34.3(4)
C204 C154 C164 C174 0.0(4)
N144 C154 C164 C174 176.8(3)
C154 C164 C174 C184 -0.9(5)
C164 C174 C184 C194 0.9(5)
C174 C184 C194 C204 0.1(5)
C184 C194 C204 C154 -1.0(4)
C164 C154 C204 C194 1.0(4)
N144 C154 C204 C194 -176.0(2)
